data_9016361
loop_
_publ_author_name
'Demartin, F.'
'Campostrini, I.'
'Castellano, C.'
'Gramaccioli, C. M.'

_publ_section_title
;
 Argesite, (NH4)7Bi3Cl16, a new mineral from La Fossa Crater, Vulcano,
 Aeolian Islands, Italy: A first example of the [Bi2Cl10]4- anion
;
_journal_name_full 'American Mineralogist'
_journal_page_first 1446
_journal_page_last 1451
_journal_paper_doi 10.2138/am.2012.4052
_journal_volume 97
_journal_year 2012
_chemical_compound_source 'La Fossa Crater, Vulcano, Aeolian Islands, Italy'
_chemical_formula_sum 'Bi9 Br4.272 Cl43.728 H21 K3.627 N17.373'
_chemical_name_mineral Argesite
_space_group_IT_number 167
_symmetry_space_group_name_Hall '-R 3 2"c'
_symmetry_space_group_name_H-M 'R -3 c :H'
_cell_angle_alpha 90
_cell_angle_beta 90
_cell_angle_gamma 120
_cell_length_a 13.093
_cell_length_b 13.093
_cell_length_c 102.682
_cell_formula_units_Z 6
_cell_volume 15244.153
_database_code_amcsd 0019257
_exptl_crystal_density_diffrn 2.731
_cod_original_sg_symbol_H-M 'R -3 c'
_cod_original_formula_sum 'Bi9 Cl43.728 Br4.272 N17.373 H21 K3.627'
_cod_database_code 9016361

loop_
_space_group_symop_operation_xyz
x,y,z
2/3+x,1/3+y,1/3+z
1/3+x,2/3+y,2/3+z
x,x-y,1/2+z
2/3+x,1/3+x-y,5/6+z
1/3+x,2/3+x-y,1/6+z
y,x,1/2-z
2/3+y,1/3+x,5/6-z
1/3+y,2/3+x,1/6-z
-x+y,y,1/2+z
2/3-x+y,1/3+y,5/6+z
1/3-x+y,2/3+y,1/6+z
-x,-x+y,1/2-z
2/3-x,1/3-x+y,5/6-z
1/3-x,2/3-x+y,1/6-z
-y,-x,1/2+z
2/3-y,1/3-x,5/6+z
1/3-y,2/3-x,1/6+z
x-y,-y,1/2-z
2/3+x-y,1/3-y,5/6-z
1/3+x-y,2/3-y,1/6-z
y,-x+y,-z
2/3+y,1/3-x+y,1/3-z
1/3+y,2/3-x+y,2/3-z
-x+y,-x,z
2/3-x+y,1/3-x,1/3+z
1/3-x+y,2/3-x,2/3+z
-x,-y,-z
2/3-x,1/3-y,1/3-z
1/3-x,2/3-y,2/3-z
-y,x-y,z
2/3-y,1/3+x-y,1/3+z
1/3-y,2/3+x-y,2/3+z
x-y,x,-z
2/3+x-y,1/3+x,1/3-z
1/3+x-y,2/3+x,2/3-z

loop_
_atom_site_aniso_label
_atom_site_aniso_U_11
_atom_site_aniso_U_22
_atom_site_aniso_U_33
_atom_site_aniso_U_12
_atom_site_aniso_U_13
_atom_site_aniso_U_23
Bi1 0.01539 0.04562 0.02683 0.00872 -0.00050 -0.00100
Bi2 0.03031 0.03031 0.01793 0.01515 0.00000 0.00000
Bi3 0.01684 0.01684 0.08180 0.00842 0.00000 0.00000
Cl1 0.02680 0.04580 0.03560 0.02330 0.00140 0.00100
Cl2 0.02700 0.02860 0.03250 0.00510 0.00140 -0.00190
Cl3 0.01540 0.03790 0.05710 0.00790 0.00040 -0.03040
Cl4 0.08690 0.05900 0.04830 0.04210 0.00030 0.01410
Br4 0.08690 0.05900 0.04830 0.04210 0.00030 0.01410
Cl5 0.02190 0.03040 0.03780 0.01110 -0.00090 -0.00040
Cl6 0.09300 0.04820 0.04560 0.04650 -0.00310 -0.00150
Br6 0.09300 0.04820 0.04560 0.04650 -0.00310 -0.00150
Cl7 0.07210 0.05980 0.14420 0.04560 0.01290 0.01510
Br7 0.07210 0.05980 0.14420 0.04560 0.01290 0.01510
Cl8 0.04660 0.05320 0.05090 0.03510 -0.00840 -0.00280
Cl9 0.04060 0.03670 0.17360 0.01770 0.01830 -0.00440

loop_
_atom_site_label
_atom_site_fract_x
_atom_site_fract_y
_atom_site_fract_z
_atom_site_occupancy
_atom_site_U_iso_or_equiv
Bi1 0.66697 0.66628 0.06152 1.00000 0.03218
Bi2 0.33333 0.66667 0.00171 1.00000 0.02618
Bi3 0.33333 0.66667 0.16667 1.00000 0.03851
Cl1 0.42424 0.53716 0.06176 1.00000 0.03380
Cl2 0.90924 0.77942 0.06175 1.00000 0.03330
Cl3 0.66682 0.50816 0.04497 1.00000 0.03920
Cl4 0.66707 0.79390 0.04221 0.77800 0.06230
Br4 0.66707 0.79390 0.04221 0.22200 0.06230
Cl5 0.66667 0.51733 0.08333 1.00000 0.03100
Cl6 0.66667 0.81028 0.08333 0.68600 0.05730
Br6 0.66667 0.81028 0.08333 0.31400 0.05730
Cl7 0.37243 0.51729 0.01537 0.66700 0.08650
Br7 0.37243 0.51729 0.01537 0.33300 0.08650
Cl8 0.34075 0.83637 -0.01554 1.00000 0.04580
Cl9 0.19199 0.47653 0.18176 1.00000 0.08430
N1 0.33780 0.99180 0.01178 1.00000 0.04600
H1 0.33780 0.99180 0.01178 4.00000 0.04600
N2 0.66667 1.04910 0.08333 0.64300 0.04260
H2 0.66667 1.04910 0.08333 2.57000 0.04260
K2 0.66667 1.04910 0.08333 0.35700 0.04260
N3 0.33370 0.95776 -0.03825 0.73800 0.03950
H3 0.33370 0.95776 -0.03825 2.95000 0.03950
K3 0.33370 0.95776 -0.03825 0.26200 0.03950
N4 0.33333 0.66667 0.04085 0.50800 0.07350
H4 0.33333 0.66667 0.04085 2.03000 0.07350
K4 0.33333 0.66667 0.04085 0.49200 0.07350
N5 0.33333 0.66667 0.08236 1.00000 0.02520
H5 0.33333 0.66667 0.08236 4.00000 0.02520
N6 0.00000 0.00000 0.04037 1.00000 0.04610
H6 0.00000 0.00000 0.04037 4.00000 0.04610

loop_
_cod_related_entry_id
_cod_related_entry_database
_cod_related_entry_code
1 AMCSD 0019257
